data_7103359
loop_
_publ_author_name
'Gillett-Kunnath, Miriam M'
'MacLellan, Jonathan G'
'Forsyth, Craig M'
'Andrews, Philip C'
'Deacon, Glen B'
'Ruhlandt-Senge, Karin'

_publ_section_title
;
 BiPh3--a convenient synthon for heavy alkaline-earth metal amides.
;
_journal_issue 37
_journal_name_full 'Chemical communications (Cambridge, England)'
_journal_page_first 4490
_journal_page_last 4492
_journal_paper_doi 10.1039/b806948d
_journal_year 2008
_chemical_formula_sum 'C32 H56 N2 O2 Si2 Sr'
_chemical_formula_weight 644.59
_chemical_name_systematic
;
?
;
_space_group_IT_number 14
_symmetry_cell_setting monoclinic
_symmetry_space_group_name_Hall '-P 2yn'
_symmetry_space_group_name_H-M 'P 1 21/n 1'
_atom_sites_solution_hydrogens geom
_atom_sites_solution_primary direct
_atom_sites_solution_secondary difmap
_audit_creation_method SHELXL-97
_cell_angle_alpha 90.00
_cell_angle_beta 91.321(3)
_cell_angle_gamma 90.00
_cell_formula_units_Z 4
_cell_length_a 12.1914(15)
_cell_length_b 15.3503(19)
_cell_length_c 19.413(2)
_cell_measurement_reflns_used 7732
_cell_measurement_temperature 95(2)
_cell_measurement_theta_max 26.07
_cell_measurement_theta_min 2.36
_cell_volume 3632.1(8)
_computing_cell_refinement 'Bruker SMART'
_computing_data_collection 'Bruker SMART'
_computing_data_reduction 'Bruker SAINT'
_computing_molecular_graphics 'Bruker SHELXTL'
_computing_publication_material 'Bruker SHELXTL'
_computing_structure_refinement 'SHELXL-97 (Sheldrick, 1997)'
_computing_structure_solution 'SHELXS-97 (Sheldrick, 1990)'
_diffrn_ambient_temperature 95(2)
_diffrn_measured_fraction_theta_full 0.997
_diffrn_measured_fraction_theta_max 0.997
_diffrn_measurement_device_type 'CCD area detector'
_diffrn_measurement_method 'phi and omega scans'
_diffrn_radiation_monochromator graphite
_diffrn_radiation_source 'fine-focus sealed tube'
_diffrn_radiation_type MoK\a
_diffrn_radiation_wavelength 0.71073
_diffrn_reflns_av_R_equivalents 0.0439
_diffrn_reflns_av_sigmaI/netI 0.0396
_diffrn_reflns_limit_h_max 16
_diffrn_reflns_limit_h_min -16
_diffrn_reflns_limit_k_max 20
_diffrn_reflns_limit_k_min -20
_diffrn_reflns_limit_l_max 25
_diffrn_reflns_limit_l_min -25
_diffrn_reflns_number 38062
_diffrn_reflns_theta_full 28.37
_diffrn_reflns_theta_max 28.37
_diffrn_reflns_theta_min 1.69
_diffrn_standards_decay_% 0
_exptl_absorpt_coefficient_mu 1.578
_exptl_absorpt_correction_T_max 0.8842
_exptl_absorpt_correction_T_min 0.7432
_exptl_absorpt_correction_type multi-scan
_exptl_absorpt_process_details 'R. Blessing, Acta Cryst. (1995) A51 33-38.'
_exptl_crystal_colour yellow
_exptl_crystal_density_diffrn 1.179
_exptl_crystal_density_method 'not measured'
_exptl_crystal_description plate
_exptl_crystal_F_000 1376
_exptl_crystal_size_max 0.20
_exptl_crystal_size_mid 0.14
_exptl_crystal_size_min 0.08
_refine_diff_density_max 0.565
_refine_diff_density_min -0.281
_refine_diff_density_rms 0.067
_refine_ls_extinction_method none
_refine_ls_goodness_of_fit_ref 1.026
_refine_ls_hydrogen_treatment constr
_refine_ls_matrix_type full
_refine_ls_number_parameters 364
_refine_ls_number_reflns 9062
_refine_ls_number_restraints 0
_refine_ls_restrained_S_all 1.026
_refine_ls_R_factor_all 0.0525
_refine_ls_R_factor_gt 0.0367
_refine_ls_shift/su_max 0.003
_refine_ls_shift/su_mean 0.000
_refine_ls_structure_factor_coef Fsqd
_refine_ls_weighting_details 'calc w=1/[\s^2^(Fo^2^)+(0.0461P)^2^+0.8488P] where P=(Fo^2^+2Fc^2^)/3'
_refine_ls_weighting_scheme calc
_refine_ls_wR_factor_gt 0.0827
_refine_ls_wR_factor_ref 0.0888
_reflns_number_gt 7320
_reflns_number_total 9062
_reflns_threshold_expression >2sigma(I)
_cod_data_source_file b806948d.txt
_cod_data_source_block sad
_cod_depositor_comments
;
The following automatic conversions were performed:
'_symmetry_cell_setting' value 'Monoclinic' changed to 'monoclinic'
according to '/home/saulius/struct/CIF-dictionaries/cif_core.dic'
dictionary named 'cif_core.dic' version 2.4.1 from 2010-06-29.

Automatic conversion script
Id: cif_fix_enum 1527 2010-12-29 10:47:43Z saulius 
;
_cod_original_sg_symbol_H-M P2(1)/n
_cod_database_code 7103359

loop_
_symmetry_equiv_pos_as_xyz
'x, y, z'
'-x+1/2, y+1/2, -z+1/2'
'-x, -y, -z'
'x-1/2, -y-1/2, z-1/2'

loop_
_atom_site_label
_atom_site_type_symbol
_atom_site_fract_x
_atom_site_fract_y
_atom_site_fract_z
_atom_site_U_iso_or_equiv
_atom_site_adp_type
_atom_site_occupancy
_atom_site_symmetry_multiplicity
_atom_site_calc_flag
_atom_site_refinement_flags
_atom_site_disorder_assembly
_atom_site_disorder_group
C8 C 0.46252(18) 0.77002(17) 0.40851(11) 0.0374(5) Uani 1 1 d . . .
H8A H 0.4714 0.7066 0.4108 0.056 Uiso 1 1 calc R . .
H8B H 0.4279 0.7907 0.4505 0.056 Uiso 1 1 calc R . .
H8C H 0.5346 0.7975 0.4043 0.056 Uiso 1 1 calc R . .
Sr1 Sr 0.028696(14) 0.798194(11) 0.231501(9) 0.02048(6) Uani 1 1 d . . .
N1 N 0.18686(13) 0.85878(10) 0.17397(8) 0.0217(3) Uani 1 1 d . . .
N2 N -0.15227(13) 0.86399(11) 0.22419(8) 0.0221(3) Uani 1 1 d . . .
Si1 Si 0.21563(5) 0.91006(4) 0.09983(3) 0.02370(12) Uani 1 1 d . . .
Si2 Si -0.23435(5) 0.86295(4) 0.15346(3) 0.02534(12) Uani 1 1 d . . .
O1 O 0.05554(12) 0.75720(9) 0.35551(7) 0.0303(3) Uani 1 1 d . . .
O2 O 0.00840(13) 0.64408(10) 0.19022(9) 0.0372(4) Uani 1 1 d . . .
C1 C 0.25926(15) 0.83977(12) 0.22862(10) 0.0203(4) Uani 1 1 d . . .
C2 C 0.25619(15) 0.88852(13) 0.29058(10) 0.0228(4) Uani 1 1 d . . .
C3 C 0.32111(16) 0.86470(14) 0.34750(10) 0.0257(4) Uani 1 1 d . . .
H3 H 0.3173 0.8984 0.3884 0.031 Uiso 1 1 calc R . .
C4 C 0.39105(16) 0.79352(13) 0.34660(10) 0.0265(4) Uani 1 1 d . . .
C5 C 0.39468(16) 0.74591(13) 0.28596(10) 0.0253(4) Uani 1 1 d . . .
H5 H 0.4422 0.6970 0.2841 0.030 Uiso 1 1 calc R . .
C6 C 0.33142(15) 0.76706(12) 0.22773(10) 0.0208(4) Uani 1 1 d . . .
C7 C 0.18487(18) 0.96861(14) 0.29425(11) 0.0319(5) Uani 1 1 d . . .
H7A H 0.1075 0.9514 0.2918 0.048 Uiso 1 1 calc R . .
H7B H 0.2008 1.0073 0.2556 0.048 Uiso 1 1 calc R . .
H7C H 0.2000 0.9992 0.3378 0.048 Uiso 1 1 calc R . .
C9 C 0.33991(17) 0.71311(13) 0.16344(11) 0.0276(4) Uani 1 1 d . . .
H9A H 0.3792 0.7461 0.1285 0.041 Uiso 1 1 calc R . .
H9B H 0.2661 0.6988 0.1458 0.041 Uiso 1 1 calc R . .
H9C H 0.3799 0.6592 0.1741 0.041 Uiso 1 1 calc R . .
C10 C 0.36351(19) 0.94193(16) 0.09618(13) 0.0410(6) Uani 1 1 d . . .
H10A H 0.3839 0.9755 0.1374 0.061 Uiso 1 1 calc R . .
H10B H 0.3751 0.9776 0.0551 0.061 Uiso 1 1 calc R . .
H10C H 0.4090 0.8894 0.0941 0.061 Uiso 1 1 calc R . .
C11 C 0.1838(2) 0.84026(16) 0.02280(11) 0.0434(6) Uani 1 1 d . . .
H11A H 0.2275 0.7867 0.0256 0.065 Uiso 1 1 calc R . .
H11B H 0.2017 0.8721 -0.0192 0.065 Uiso 1 1 calc R . .
H11C H 0.1056 0.8254 0.0217 0.065 Uiso 1 1 calc R . .
C12 C 0.1311(2) 1.01113(16) 0.08802(13) 0.0429(6) Uani 1 1 d . . .
H12A H 0.0531 0.9959 0.0882 0.064 Uiso 1 1 calc R . .
H12B H 0.1483 1.0385 0.0440 0.064 Uiso 1 1 calc R . .
H12C H 0.1478 1.0519 0.1257 0.064 Uiso 1 1 calc R . .
C13 C -0.17199(14) 0.89543(12) 0.29023(9) 0.0192(4) Uani 1 1 d . . .
C14 C -0.21365(15) 0.84054(12) 0.34215(10) 0.0214(4) Uani 1 1 d . . .
C15 C -0.22498(17) 0.87194(13) 0.40917(10) 0.0263(4) Uani 1 1 d . . .
H15 H -0.2551 0.8346 0.4429 0.032 Uiso 1 1 calc R . .
C16 C -0.19394(18) 0.95540(14) 0.42838(11) 0.0308(5) Uani 1 1 d . . .
C17 C -0.15259(17) 1.00883(13) 0.37757(11) 0.0290(4) Uani 1 1 d . . .
H17 H -0.1307 1.0664 0.3896 0.035 Uiso 1 1 calc R . .
C18 C -0.14177(15) 0.98174(12) 0.30974(10) 0.0227(4) Uani 1 1 d . . .
C19 C -0.24621(18) 0.74810(13) 0.32630(11) 0.0301(5) Uani 1 1 d . . .
H19A H -0.2589 0.7168 0.3694 0.045 Uiso 1 1 calc R . .
H19B H -0.1874 0.7194 0.3013 0.045 Uiso 1 1 calc R . .
H19C H -0.3136 0.7478 0.2978 0.045 Uiso 1 1 calc R . .
C20 C -0.2031(2) 0.98568(18) 0.50202(13) 0.0506(7) Uani 1 1 d . . .
H20A H -0.2561 0.9491 0.5258 0.076 Uiso 1 1 calc R . .
H20B H -0.2278 1.0464 0.5026 0.076 Uiso 1 1 calc R . .
H20C H -0.1313 0.9812 0.5255 0.076 Uiso 1 1 calc R . .
C21 C -0.10025(18) 1.04407(13) 0.25669(12) 0.0301(5) Uani 1 1 d . . .
H21A H -0.1623 1.0671 0.2293 0.045 Uiso 1 1 calc R . .
H21B H -0.0499 1.0135 0.2263 0.045 Uiso 1 1 calc R . .
H21C H -0.0615 1.0922 0.2798 0.045 Uiso 1 1 calc R . .
C22 C -0.3678(2) 0.80452(17) 0.16283(12) 0.0423(6) Uani 1 1 d . . .
H22A H -0.3539 0.7425 0.1710 0.063 Uiso 1 1 calc R . .
H22B H -0.4125 0.8115 0.1206 0.063 Uiso 1 1 calc R . .
H22C H -0.4071 0.8290 0.2018 0.063 Uiso 1 1 calc R . .
C23 C -0.2715(2) 0.97297(16) 0.11717(13) 0.0462(6) Uani 1 1 d . . .
H23A H -0.3160 1.0047 0.1503 0.069 Uiso 1 1 calc R . .
H23B H -0.3136 0.9656 0.0739 0.069 Uiso 1 1 calc R . .
H23C H -0.2044 1.0059 0.1084 0.069 Uiso 1 1 calc R . .
C24 C -0.1554(2) 0.80437(18) 0.08569(13) 0.0482(6) Uani 1 1 d . . .
H24A H -0.0855 0.8343 0.0788 0.072 Uiso 1 1 calc R . .
H24B H -0.1982 0.8039 0.0423 0.072 Uiso 1 1 calc R . .
H24C H -0.1413 0.7443 0.1006 0.072 Uiso 1 1 calc R . .
C25 C 0.1050(3) 0.67913(17) 0.38282(14) 0.0521(7) Uani 1 1 d . . .
H25A H 0.1859 0.6846 0.3849 0.063 Uiso 1 1 calc R . .
H25B H 0.0850 0.6282 0.3539 0.063 Uiso 1 1 calc R . .
C26 C 0.0605(3) 0.6695(2) 0.45358(15) 0.0663(9) Uani 1 1 d . . .
H26A H 0.1179 0.6475 0.4861 0.080 Uiso 1 1 calc R . .
H26B H -0.0023 0.6286 0.4532 0.080 Uiso 1 1 calc R . .
C27 C 0.0240(3) 0.76065(19) 0.47413(13) 0.0547(7) Uani 1 1 d . . .
H27A H -0.0557 0.7621 0.4826 0.066 Uiso 1 1 calc R . .
H27B H 0.0641 0.7805 0.5162 0.066 Uiso 1 1 calc R . .
C28 C 0.05197(19) 0.81667(15) 0.41297(11) 0.0334(5) Uani 1 1 d . . .
H28A H -0.0048 0.8619 0.4049 0.040 Uiso 1 1 calc R . .
H28B H 0.1239 0.8455 0.4205 0.040 Uiso 1 1 calc R . .
C29 C -0.0713(2) 0.58304(16) 0.21800(15) 0.0476(7) Uani 1 1 d . . .
H29A H -0.1469 0.6056 0.2114 0.057 Uiso 1 1 calc R . .
H29B H -0.0570 0.5734 0.2678 0.057 Uiso 1 1 calc R . .
C30 C -0.05675(19) 0.49985(15) 0.17841(14) 0.0409(6) Uani 1 1 d . . .
H30A H -0.1258 0.4660 0.1754 0.049 Uiso 1 1 calc R . .
H30B H 0.0019 0.4632 0.1994 0.049 Uiso 1 1 calc R . .
C31 C -0.0245(2) 0.53409(16) 0.10825(14) 0.0421(6) Uani 1 1 d . . .
H31A H 0.0137 0.4889 0.0815 0.051 Uiso 1 1 calc R . .
H31B H -0.0894 0.5548 0.0814 0.051 Uiso 1 1 calc R . .
C32 C 0.05117(19) 0.60818(15) 0.12709(13) 0.0391(5) Uani 1 1 d . . .
H32A H 0.1272 0.5869 0.1346 0.047 Uiso 1 1 calc R . .
H32B H 0.0509 0.6527 0.0902 0.047 Uiso 1 1 calc R . .

loop_
_atom_site_aniso_label
_atom_site_aniso_U_11
_atom_site_aniso_U_22
_atom_site_aniso_U_33
_atom_site_aniso_U_23
_atom_site_aniso_U_13
_atom_site_aniso_U_12
C8 0.0291(11) 0.0533(14) 0.0297(11) 0.0102(10) -0.0015(9) 0.0012(10)
Sr1 0.01952(9) 0.02018(9) 0.02179(9) 0.00044(7) 0.00175(6) -0.00096(7)
N1 0.0208(8) 0.0238(8) 0.0206(8) 0.0005(6) 0.0007(6) 0.0003(6)
N2 0.0219(8) 0.0240(8) 0.0205(8) -0.0003(6) 0.0049(6) 0.0023(6)
Si1 0.0285(3) 0.0223(3) 0.0204(3) 0.0004(2) 0.0029(2) -0.0007(2)
Si2 0.0286(3) 0.0292(3) 0.0183(3) -0.0008(2) 0.0041(2) 0.0032(2)
O1 0.0349(8) 0.0289(8) 0.0272(7) 0.0040(6) 0.0010(6) 0.0051(6)
O2 0.0349(8) 0.0261(8) 0.0513(10) -0.0126(7) 0.0139(7) -0.0080(6)
C1 0.0173(9) 0.0212(9) 0.0226(9) 0.0008(7) 0.0023(7) -0.0030(7)
C2 0.0194(9) 0.0240(9) 0.0250(10) -0.0018(8) 0.0025(7) -0.0006(8)
C3 0.0224(10) 0.0327(11) 0.0220(10) -0.0040(8) 0.0020(8) -0.0026(8)
C4 0.0196(9) 0.0347(11) 0.0252(10) 0.0068(9) 0.0009(8) -0.0038(8)
C5 0.0195(9) 0.0241(10) 0.0325(11) 0.0056(8) 0.0039(8) 0.0016(8)
C6 0.0187(9) 0.0192(9) 0.0248(9) 0.0006(7) 0.0051(7) -0.0019(7)
C7 0.0344(12) 0.0293(11) 0.0317(11) -0.0101(9) -0.0031(9) 0.0069(9)
C9 0.0291(11) 0.0225(10) 0.0312(11) -0.0042(8) 0.0026(8) 0.0020(8)
C10 0.0362(13) 0.0352(13) 0.0518(15) 0.0134(11) 0.0083(11) -0.0078(10)
C11 0.0648(17) 0.0435(14) 0.0218(11) -0.0047(10) 0.0012(11) -0.0090(12)
C12 0.0541(16) 0.0400(13) 0.0346(13) 0.0106(10) 0.0043(11) 0.0157(12)
C13 0.0162(8) 0.0187(9) 0.0227(9) 0.0006(7) 0.0015(7) 0.0028(7)
C14 0.0193(9) 0.0206(9) 0.0244(9) 0.0010(8) 0.0018(7) 0.0008(7)
C15 0.0280(10) 0.0276(10) 0.0234(10) 0.0033(8) 0.0047(8) 0.0002(8)
C16 0.0330(11) 0.0341(11) 0.0255(10) -0.0077(9) 0.0026(9) 0.0020(9)
C17 0.0303(11) 0.0206(10) 0.0362(12) -0.0076(8) 0.0012(9) 0.0001(8)
C18 0.0197(9) 0.0192(9) 0.0293(10) 0.0020(8) 0.0017(8) 0.0004(7)
C19 0.0391(12) 0.0221(10) 0.0292(11) 0.0021(8) 0.0072(9) -0.0040(9)
C20 0.0654(18) 0.0535(16) 0.0331(13) -0.0169(12) 0.0096(12) -0.0046(14)
C21 0.0299(11) 0.0213(10) 0.0393(12) 0.0052(9) 0.0024(9) -0.0031(8)
C22 0.0357(13) 0.0595(16) 0.0312(12) 0.0023(11) -0.0052(10) -0.0087(12)
C23 0.0651(17) 0.0403(14) 0.0328(12) 0.0037(11) -0.0099(12) 0.0110(12)
C24 0.0573(17) 0.0579(17) 0.0298(12) -0.0061(12) 0.0113(11) 0.0104(13)
C25 0.076(2) 0.0346(13) 0.0455(15) 0.0069(11) -0.0049(14) 0.0176(13)
C26 0.105(3) 0.0526(17) 0.0412(16) 0.0152(14) -0.0003(17) 0.0112(18)
C27 0.074(2) 0.0581(17) 0.0327(13) 0.0122(13) 0.0085(13) 0.0160(15)
C28 0.0325(12) 0.0372(12) 0.0304(11) -0.0027(9) -0.0006(9) 0.0027(9)
C29 0.0433(14) 0.0352(13) 0.0652(17) -0.0136(12) 0.0242(13) -0.0124(11)
C30 0.0299(12) 0.0282(11) 0.0650(17) -0.0110(11) 0.0128(11) -0.0060(9)
C31 0.0359(13) 0.0371(13) 0.0536(15) -0.0180(11) 0.0056(11) -0.0030(10)
C32 0.0315(12) 0.0358(12) 0.0505(14) -0.0082(11) 0.0143(11) -0.0026(10)

loop_
_atom_type_symbol
_atom_type_description
_atom_type_scat_dispersion_real
_atom_type_scat_dispersion_imag
_atom_type_scat_source
C C 0.0033 0.0016 'International Tables Vol C Tables 4.2.6.8 and 6.1.1.4'
H H 0.0000 0.0000 'International Tables Vol C Tables 4.2.6.8 and 6.1.1.4'
N N 0.0061 0.0033 'International Tables Vol C Tables 4.2.6.8 and 6.1.1.4'
O O 0.0106 0.0060 'International Tables Vol C Tables 4.2.6.8 and 6.1.1.4'
Si Si 0.0817 0.0704 'International Tables Vol C Tables 4.2.6.8 and 6.1.1.4'
Sr Sr -1.5307 3.2498 'International Tables Vol C Tables 4.2.6.8 and 6.1.1.4'

loop_
_geom_angle_atom_site_label_1
_geom_angle_atom_site_label_2
_geom_angle_atom_site_label_3
_geom_angle
_geom_angle_site_symmetry_1
_geom_angle_site_symmetry_3
_geom_angle_publ_flag
C4 C8 H8A 109.5 . . ?
C4 C8 H8B 109.5 . . ?
H8A C8 H8B 109.5 . . ?
C4 C8 H8C 109.5 . . ?
H8A C8 H8C 109.5 . . ?
H8B C8 H8C 109.5 . . ?
N2 Sr1 N1 122.85(5) . . ?
N2 Sr1 O1 105.03(5) . . ?
N1 Sr1 O1 116.73(5) . . ?
N2 Sr1 O2 106.91(5) . . ?
N1 Sr1 O2 106.68(5) . . ?
O1 Sr1 O2 94.59(5) . . ?
N2 Sr1 C1 142.34(5) . . ?
N1 Sr1 C1 28.86(5) . . ?
O1 Sr1 C1 88.19(5) . . ?
O2 Sr1 C1 106.95(5) . . ?
N2 Sr1 C13 25.68(5) . . ?
N1 Sr1 C13 128.59(5) . . ?
O1 Sr1 C13 81.62(5) . . ?
O2 Sr1 C13 119.86(5) . . ?
C1 Sr1 C13 132.63(5) . . ?
N2 Sr1 C2 127.15(5) . . ?
N1 Sr1 C2 47.75(5) . . ?
O1 Sr1 C2 71.30(5) . . ?
O2 Sr1 C2 125.89(5) . . ?
C1 Sr1 C2 25.54(5) . . ?
C13 Sr1 C2 109.58(5) . . ?
N2 Sr1 Si2 22.27(4) . . ?
N1 Sr1 Si2 113.75(4) . . ?
O1 Sr1 Si2 124.16(3) . . ?
O2 Sr1 Si2 92.58(4) . . ?
C1 Sr1 Si2 141.11(4) . . ?
C13 Sr1 Si2 47.92(4) . . ?
C2 Sr1 Si2 139.14(4) . . ?
C1 N1 Si1 127.36(13) . . ?
C1 N1 Sr1 93.74(11) . . ?
Si1 N1 Sr1 138.86(9) . . ?
C13 N2 Si2 129.93(13) . . ?
C13 N2 Sr1 105.41(11) . . ?
Si2 N2 Sr1 124.55(8) . . ?
N1 Si1 C10 111.99(10) . . ?
N1 Si1 C11 111.80(10) . . ?
C10 Si1 C11 107.54(12) . . ?
N1 Si1 C12 111.51(10) . . ?
C10 Si1 C12 107.85(12) . . ?
C11 Si1 C12 105.83(12) . . ?
N2 Si2 C22 115.34(10) . . ?
N2 Si2 C24 105.77(11) . . ?
C22 Si2 C24 107.44(13) . . ?
N2 Si2 C23 115.55(10) . . ?
C22 Si2 C23 105.31(12) . . ?
C24 Si2 C23 106.90(12) . . ?
N2 Si2 Sr1 33.19(5) . . ?
C22 Si2 Sr1 125.91(8) . . ?
C24 Si2 Sr1 72.59(9) . . ?
C23 Si2 Sr1 126.96(9) . . ?
C25 O1 C28 105.21(17) . . ?
C25 O1 Sr1 127.51(14) . . ?
C28 O1 Sr1 125.38(12) . . ?
C32 O2 C29 108.85(16) . . ?
C32 O2 Sr1 126.38(13) . . ?
C29 O2 Sr1 123.23(12) . . ?
N1 C1 C2 120.40(17) . . ?
N1 C1 C6 122.41(16) . . ?
C2 C1 C6 116.94(17) . . ?
N1 C1 Sr1 57.40(9) . . ?
C2 C1 Sr1 93.18(11) . . ?
C6 C1 Sr1 115.48(12) . . ?
C3 C2 C1 120.58(18) . . ?
C3 C2 C7 119.60(17) . . ?
C1 C2 C7 119.78(17) . . ?
C3 C2 Sr1 128.76(13) . . ?
C1 C2 Sr1 61.28(10) . . ?
C7 C2 Sr1 82.96(11) . . ?
C4 C3 C2 122.35(18) . . ?
C4 C3 H3 118.8 . . ?
C2 C3 H3 118.8 . . ?
C3 C4 C5 117.23(18) . . ?
C3 C4 C8 121.43(19) . . ?
C5 C4 C8 121.33(19) . . ?
C4 C5 C6 122.57(18) . . ?
C4 C5 H5 118.7 . . ?
C6 C5 H5 118.7 . . ?
C5 C6 C1 120.31(17) . . ?
C5 C6 C9 119.89(17) . . ?
C1 C6 C9 119.80(17) . . ?
C2 C7 H7A 109.5 . . ?
C2 C7 H7B 109.5 . . ?
H7A C7 H7B 109.5 . . ?
C2 C7 H7C 109.5 . . ?
H7A C7 H7C 109.5 . . ?
H7B C7 H7C 109.5 . . ?
C6 C9 H9A 109.5 . . ?
C6 C9 H9B 109.5 . . ?
H9A C9 H9B 109.5 . . ?
C6 C9 H9C 109.5 . . ?
H9A C9 H9C 109.5 . . ?
H9B C9 H9C 109.5 . . ?
Si1 C10 H10A 109.5 . . ?
Si1 C10 H10B 109.5 . . ?
H10A C10 H10B 109.5 . . ?
Si1 C10 H10C 109.5 . . ?
H10A C10 H10C 109.5 . . ?
H10B C10 H10C 109.5 . . ?
Si1 C11 H11A 109.5 . . ?
Si1 C11 H11B 109.5 . . ?
H11A C11 H11B 109.5 . . ?
Si1 C11 H11C 109.5 . . ?
H11A C11 H11C 109.5 . . ?
H11B C11 H11C 109.5 . . ?
Si1 C12 H12A 109.5 . . ?
Si1 C12 H12B 109.5 . . ?
H12A C12 H12B 109.5 . . ?
Si1 C12 H12C 109.5 . . ?
H12A C12 H12C 109.5 . . ?
H12B C12 H12C 109.5 . . ?
N2 C13 C14 121.32(16) . . ?
N2 C13 C18 121.13(17) . . ?
C14 C13 C18 117.32(17) . . ?
N2 C13 Sr1 48.91(9) . . ?
C14 C13 Sr1 105.89(11) . . ?
C18 C13 Sr1 110.09(12) . . ?
C15 C14 C13 120.13(17) . . ?
C15 C14 C19 119.00(17) . . ?
C13 C14 C19 120.86(17) . . ?
C16 C15 C14 122.52(19) . . ?
C16 C15 H15 118.7 . . ?
C14 C15 H15 118.7 . . ?
C15 C16 C17 117.22(19) . . ?
C15 C16 C20 120.9(2) . . ?
C17 C16 C20 121.8(2) . . ?
C16 C17 C18 122.75(19) . . ?
C16 C17 H17 118.6 . . ?
C18 C17 H17 118.6 . . ?
C17 C18 C13 120.04(18) . . ?
C17 C18 C21 119.99(18) . . ?
C13 C18 C21 119.96(18) . . ?
C14 C19 H19A 109.5 . . ?
C14 C19 H19B 109.5 . . ?
H19A C19 H19B 109.5 . . ?
C14 C19 H19C 109.5 . . ?
H19A C19 H19C 109.5 . . ?
H19B C19 H19C 109.5 . . ?
C16 C20 H20A 109.5 . . ?
C16 C20 H20B 109.5 . . ?
H20A C20 H20B 109.5 . . ?
C16 C20 H20C 109.5 . . ?
H20A C20 H20C 109.5 . . ?
H20B C20 H20C 109.5 . . ?
C18 C21 H21A 109.5 . . ?
C18 C21 H21B 109.5 . . ?
H21A C21 H21B 109.5 . . ?
C18 C21 H21C 109.5 . . ?
H21A C21 H21C 109.5 . . ?
H21B C21 H21C 109.5 . . ?
Si2 C22 H22A 109.5 . . ?
Si2 C22 H22B 109.5 . . ?
H22A C22 H22B 109.5 . . ?
Si2 C22 H22C 109.5 . . ?
H22A C22 H22C 109.5 . . ?
H22B C22 H22C 109.5 . . ?
Si2 C23 H23A 109.5 . . ?
Si2 C23 H23B 109.5 . . ?
H23A C23 H23B 109.5 . . ?
Si2 C23 H23C 109.5 . . ?
H23A C23 H23C 109.5 . . ?
H23B C23 H23C 109.5 . . ?
Si2 C24 H24A 109.5 . . ?
Si2 C24 H24B 109.5 . . ?
H24A C24 H24B 109.5 . . ?
Si2 C24 H24C 109.5 . . ?
H24A C24 H24C 109.5 . . ?
H24B C24 H24C 109.5 . . ?
O1 C25 C26 105.3(2) . . ?
O1 C25 H25A 110.7 . . ?
C26 C25 H25A 110.7 . . ?
O1 C25 H25B 110.7 . . ?
C26 C25 H25B 110.7 . . ?
H25A C25 H25B 108.8 . . ?
C25 C26 C27 105.3(2) . . ?
C25 C26 H26A 110.7 . . ?
C27 C26 H26A 110.7 . . ?
C25 C26 H26B 110.7 . . ?
C27 C26 H26B 110.7 . . ?
H26A C26 H26B 108.8 . . ?
C28 C27 C26 104.1(2) . . ?
C28 C27 H27A 110.9 . . ?
C26 C27 H27A 110.9 . . ?
C28 C27 H27B 110.9 . . ?
C26 C27 H27B 110.9 . . ?
H27A C27 H27B 108.9 . . ?
O1 C28 C27 105.00(19) . . ?
O1 C28 H28A 110.7 . . ?
C27 C28 H28A 110.7 . . ?
O1 C28 H28B 110.7 . . ?
C27 C28 H28B 110.7 . . ?
H28A C28 H28B 108.8 . . ?
O2 C29 C30 105.56(18) . . ?
O2 C29 H29A 110.6 . . ?
C30 C29 H29A 110.6 . . ?
O2 C29 H29B 110.6 . . ?
C30 C29 H29B 110.6 . . ?
H29A C29 H29B 108.8 . . ?
C29 C30 C31 101.57(19) . . ?
C29 C30 H30A 111.5 . . ?
C31 C30 H30A 111.5 . . ?
C29 C30 H30B 111.5 . . ?
C31 C30 H30B 111.5 . . ?
H30A C30 H30B 109.3 . . ?
C32 C31 C30 102.3(2) . . ?
C32 C31 H31A 111.3 . . ?
C30 C31 H31A 111.3 . . ?
C32 C31 H31B 111.3 . . ?
C30 C31 H31B 111.3 . . ?
H31A C31 H31B 109.2 . . ?
O2 C32 C31 105.18(18) . . ?
O2 C32 H32A 110.7 . . ?
C31 C32 H32A 110.7 . . ?
O2 C32 H32B 110.7 . . ?
C31 C32 H32B 110.7 . . ?
H32A C32 H32B 108.8 . . ?

loop_
_geom_bond_atom_site_label_1
_geom_bond_atom_site_label_2
_geom_bond_distance
_geom_bond_site_symmetry_2
_geom_bond_publ_flag
C8 C4 1.512(3) . ?
C8 H8A 0.9800 . ?
C8 H8B 0.9800 . ?
C8 H8C 0.9800 . ?
Sr1 N2 2.4276(16) . ?
Sr1 N1 2.4350(16) . ?
Sr1 O1 2.5025(14) . ?
Sr1 O2 2.5082(15) . ?
Sr1 C1 2.8842(18) . ?
Sr1 C13 3.1053(18) . ?
Sr1 C2 3.2838(19) . ?
Sr1 Si2 3.6530(7) . ?
N1 C1 1.395(2) . ?
N1 Si1 1.6846(16) . ?
N2 C13 1.396(2) . ?
N2 Si2 1.6805(17) . ?
Si1 C10 1.871(2) . ?
Si1 C11 1.873(2) . ?
Si1 C12 1.874(2) . ?
Si2 C22 1.871(2) . ?
Si2 C24 1.878(2) . ?
Si2 C23 1.881(2) . ?
O1 C25 1.437(3) . ?
O1 C28 1.443(3) . ?
O2 C32 1.451(3) . ?
O2 C29 1.462(3) . ?
C1 C2 1.418(3) . ?
C1 C6 1.422(3) . ?
C2 C3 1.393(3) . ?
C2 C7 1.508(3) . ?
C3 C4 1.386(3) . ?
C3 H3 0.9500 . ?
C4 C5 1.387(3) . ?
C5 C6 1.392(3) . ?
C5 H5 0.9500 . ?
C6 C9 1.503(3) . ?
C7 H7A 0.9800 . ?
C7 H7B 0.9800 . ?
C7 H7C 0.9800 . ?
C9 H9A 0.9800 . ?
C9 H9B 0.9800 . ?
C9 H9C 0.9800 . ?
C10 H10A 0.9800 . ?
C10 H10B 0.9800 . ?
C10 H10C 0.9800 . ?
C11 H11A 0.9800 . ?
C11 H11B 0.9800 . ?
C11 H11C 0.9800 . ?
C12 H12A 0.9800 . ?
C12 H12B 0.9800 . ?
C12 H12C 0.9800 . ?
C13 C14 1.417(3) . ?
C13 C18 1.424(3) . ?
C14 C15 1.397(3) . ?
C14 C19 1.503(3) . ?
C15 C16 1.385(3) . ?
C15 H15 0.9500 . ?
C16 C17 1.386(3) . ?
C16 C20 1.510(3) . ?
C17 C18 1.390(3) . ?
C17 H17 0.9500 . ?
C18 C21 1.502(3) . ?
C19 H19A 0.9800 . ?
C19 H19B 0.9800 . ?
C19 H19C 0.9800 . ?
C20 H20A 0.9800 . ?
C20 H20B 0.9800 . ?
C20 H20C 0.9800 . ?
C21 H21A 0.9800 . ?
C21 H21B 0.9800 . ?
C21 H21C 0.9800 . ?
C22 H22A 0.9800 . ?
C22 H22B 0.9800 . ?
C22 H22C 0.9800 . ?
C23 H23A 0.9800 . ?
C23 H23B 0.9800 . ?
C23 H23C 0.9800 . ?
C24 H24A 0.9800 . ?
C24 H24B 0.9800 . ?
C24 H24C 0.9800 . ?
C25 C26 1.496(4) . ?
C25 H25A 0.9900 . ?
C25 H25B 0.9900 . ?
C26 C27 1.524(4) . ?
C26 H26A 0.9900 . ?
C26 H26B 0.9900 . ?
C27 C28 1.511(3) . ?
C27 H27A 0.9900 . ?
C27 H27B 0.9900 . ?
C28 H28A 0.9900 . ?
C28 H28B 0.9900 . ?
C29 C30 1.503(3) . ?
C29 H29A 0.9900 . ?
C29 H29B 0.9900 . ?
C30 C31 1.520(4) . ?
C30 H30A 0.9900 . ?
C30 H30B 0.9900 . ?
C31 C32 1.504(3) . ?
C31 H31A 0.9900 . ?
C31 H31B 0.9900 . ?
C32 H32A 0.9900 . ?
C32 H32B 0.9900 . ?
